data_4028941
loop_
_publ_author_name
'Bentabed-Ababsa, Ghenia'
'Derdour, Aicha'
'Roisnel, Thierry'
'S\'aez, Jose A.'
'P\'erez, Patricia'
'Chamorro, Eduardo'
'Domingo, Luis R.'
'Mongin, Florence'

_publ_section_title
;
 A Combined Experimental and Theoretical Study of the Polar [3 + 2]
 Cycloaddition of Electrophilically Activated Carbonyl Ylides with
 Aldehydes and Imines
;
_journal_issue 5
_journal_name_full 'The Journal of Organic Chemistry'
_journal_page_first 2120
_journal_page_last 2133
_journal_paper_doi 10.1021/jo8027104
_journal_volume 74
_journal_year 2009
_chemical_compound_source 'synthesis as described'
_chemical_formula_moiety 'C16 H12 N2 O3 S1'
_chemical_formula_sum 'C16 H12 N2 O3 S'
_chemical_formula_weight 312.34
_chemical_name_systematic
;
 ?
;
_space_group_IT_number 2
_symmetry_cell_setting triclinic
_symmetry_Int_Tables_number 2
_symmetry_space_group_name_Hall '-P 1'
_symmetry_space_group_name_H-M 'P -1'
_atom_sites_solution_hydrogens geom
_atom_sites_solution_primary direct
_atom_sites_solution_secondary difmap
_cell_angle_alpha 115.933(2)
_cell_angle_beta 92.721(3)
_cell_angle_gamma 112.118(2)
_cell_formula_units_Z 2
_cell_length_a 8.7692(5)
_cell_length_b 10.0582(6)
_cell_length_c 10.4679(6)
_cell_measurement_reflns_used 7919
_cell_measurement_temperature 100(2)
_cell_measurement_theta_max 27.47
_cell_measurement_theta_min 2.59
_cell_measurement_wavelength 0.71073
_cell_volume 743.87(8)
_computing_cell_refinement 'Bruker SMART, 2006'
_computing_data_collection 'Bruker SMART, 2006'
_computing_data_reduction 'Bruker SAINT, 2006'
_computing_molecular_graphics 'Ortep-3 for Windows (Farrugia, 1997)'
_computing_publication_material 'WinGX publication routines (Farrugia, 1999)'
_computing_structure_refinement 'SHELXL-97 (Sheldrick, 1997)'
_computing_structure_solution 'SIR97 (Altomare et al., 1999)'
_diffrn_ambient_temperature 100(2)
_diffrn_detector 'CCD plate'
_diffrn_measured_fraction_theta_full 0.987
_diffrn_measured_fraction_theta_max 0.987
_diffrn_measurement_device_type 'APEXII, Bruker-AXS'
_diffrn_measurement_method 'CCD rotation images, thin slices'
_diffrn_radiation_monochromator graphite
_diffrn_radiation_probe x-ray
_diffrn_radiation_type MoK\a
_diffrn_radiation_wavelength 0.71073
_diffrn_reflns_av_R_equivalents 0.035
_diffrn_reflns_av_unetI/netI 0.0269
_diffrn_reflns_limit_h_max 11
_diffrn_reflns_limit_h_min -11
_diffrn_reflns_limit_k_max 13
_diffrn_reflns_limit_k_min -13
_diffrn_reflns_limit_l_max 13
_diffrn_reflns_limit_l_min -13
_diffrn_reflns_number 12963
_diffrn_reflns_theta_full 27.48
_diffrn_reflns_theta_max 27.48
_diffrn_reflns_theta_min 2.96
_exptl_absorpt_coefficient_mu 0.231
_exptl_absorpt_correction_T_max 0.933
_exptl_absorpt_correction_T_min 0.878
_exptl_absorpt_correction_type multi-scan
_exptl_absorpt_process_details
;
  [Sheldrick, G.M. (2002). SADABS Bruker AXS Inc., Madison, Wisconsin, USA]
;
_exptl_crystal_colour colourless
_exptl_crystal_density_diffrn 1.394
_exptl_crystal_density_method 'not measured'
_exptl_crystal_description prism
_exptl_crystal_F_000 324
_exptl_crystal_size_max 0.55
_exptl_crystal_size_mid 0.33
_exptl_crystal_size_min 0.3
_refine_diff_density_max 0.332
_refine_diff_density_min -0.261
_refine_diff_density_rms 0.043
_refine_ls_extinction_method none
_refine_ls_goodness_of_fit_ref 1.047
_refine_ls_hydrogen_treatment constr
_refine_ls_matrix_type full
_refine_ls_number_parameters 200
_refine_ls_number_reflns 3371
_refine_ls_number_restraints 0
_refine_ls_restrained_S_all 1.047
_refine_ls_R_factor_all 0.0343
_refine_ls_R_factor_gt 0.0315
_refine_ls_shift/su_max 0.002
_refine_ls_shift/su_mean 0
_refine_ls_structure_factor_coef Fsqd
_refine_ls_weighting_details 'calc w=1/[\s^2^(Fo^2^)+(0.0361P)^2^+0.2919P] where P=(Fo^2^+2Fc^2^)/3'
_refine_ls_weighting_scheme calc
_refine_ls_wR_factor_gt 0.081
_refine_ls_wR_factor_ref 0.0828
_reflns_number_gt 3117
_reflns_number_total 3371
_reflns_threshold_expression >2sigma(I)
_cod_data_source_file jo8027104sup1.cif
_cod_data_source_block 24a
_cod_database_code 4028941

loop_
_symmetry_equiv_pos_as_xyz
'x, y, z'
'-x, -y, -z'

loop_
_atom_site_label
_atom_site_type_symbol
_atom_site_fract_x
_atom_site_fract_y
_atom_site_fract_z
_atom_site_U_iso_or_equiv
_atom_site_adp_type
_atom_site_occupancy
_atom_site_calc_flag
_atom_site_refinement_flags
C1 C 0.42172(15) 0.18492(15) 0.85575(14) 0.0202(2) Uani 1 d .
H1 H 0.5274 0.2501 0.8369 0.024 Uiso 1 calc R
C2 C 0.47010(14) 0.36577(14) 1.09475(13) 0.0185(2) Uani 1 d .
H2 H 0.583 0.4494 1.1024 0.022 Uiso 1 calc R
C3 C 0.49032(14) 0.21199(14) 1.08563(13) 0.0179(2) Uani 1 d .
C4 C 0.29149(15) 0.05802(15) 0.71424(13) 0.0193(2) Uani 1 d .
C5 C 0.33501(15) 0.03652(15) 0.58337(14) 0.0212(2) Uani 1 d .
H5 H 0.4476 0.102 0.5859 0.025 Uiso 1 calc R
C6 C 0.21708(15) -0.07898(15) 0.44854(14) 0.0216(2) Uani 1 d .
H6 H 0.2484 -0.092 0.3597 0.026 Uiso 1 calc R
C7 C 0.05236(15) -0.17543(15) 0.44553(14) 0.0199(2) Uani 1 d .
C8 C 0.00753(15) -0.15507(16) 0.57698(14) 0.0234(3) Uani 1 d .
H8 H -0.1048 -0.221 0.5747 0.028 Uiso 1 calc R
C9 C 0.12583(16) -0.03952(16) 0.71006(14) 0.0231(3) Uani 1 d .
H9 H 0.0947 -0.0262 0.799 0.028 Uiso 1 calc R
C10 C 0.39861(14) 0.44675(14) 1.21485(13) 0.0181(2) Uani 1 d .
C11 C 0.48959(16) 0.57028(15) 1.35417(14) 0.0241(3) Uani 1 d .
H11 H 0.6103 0.6211 1.386 0.029 Uiso 1 calc R
C12 C 0.38287(17) 0.61400(16) 1.44606(14) 0.0263(3) Uani 1 d .
H12 H 0.4245 0.6975 1.5464 0.032 Uiso 1 calc R
C13 C 0.21458(17) 0.52327(16) 1.37474(14) 0.0233(3) Uani 1 d .
H13 H 0.1256 0.5364 1.4193 0.028 Uiso 1 calc R
C14 C -0.02766(17) -0.32141(17) 0.18373(14) 0.0260(3) Uani 1 d .
H14A H 0.0114 -0.2197 0.1779 0.039 Uiso 1 calc R
H14B H -0.1269 -0.4085 0.1016 0.039 Uiso 1 calc R
H14C H 0.0639 -0.3555 0.1788 0.039 Uiso 1 calc R
C15 C 0.36245(15) 0.12267(15) 1.14313(14) 0.0211(2) Uani 1 d .
C16 C 0.66491(15) 0.26666(15) 1.16760(14) 0.0225(3) Uani 1 d .
N1 N 0.26181(16) 0.05286(16) 1.18466(15) 0.0342(3) Uani 1 d .
N2 N 0.80138(15) 0.31762(15) 1.23117(15) 0.0344(3) Uani 1 d .
O1 O 0.46172(11) 0.10735(11) 0.93428(9) 0.02265(19) Uani 1 d .
O2 O 0.36138(10) 0.29205(10) 0.95378(9) 0.01930(18) Uani 1 d .
O3 O -0.07350(11) -0.29303(11) 0.31949(10) 0.0246(2) Uani 1 d .
S1 S 0.18206(4) 0.38254(4) 1.19495(3) 0.02091(9) Uani 1 d .

loop_
_atom_site_aniso_label
_atom_site_aniso_U_11
_atom_site_aniso_U_22
_atom_site_aniso_U_33
_atom_site_aniso_U_23
_atom_site_aniso_U_13
_atom_site_aniso_U_12
C1 0.0205(6) 0.0231(6) 0.0255(6) 0.0153(5) 0.0123(5) 0.0133(5)
C2 0.0148(5) 0.0174(5) 0.0266(6) 0.0129(5) 0.0062(4) 0.0078(4)
C3 0.0148(5) 0.0183(5) 0.0226(6) 0.0105(5) 0.0061(4) 0.0087(4)
C4 0.0195(6) 0.0202(6) 0.0253(6) 0.0139(5) 0.0096(5) 0.0120(5)
C5 0.0189(5) 0.0214(6) 0.0281(6) 0.0145(5) 0.0121(5) 0.0101(5)
C6 0.0220(6) 0.0237(6) 0.0254(6) 0.0146(5) 0.0123(5) 0.0124(5)
C7 0.0197(6) 0.0202(6) 0.0261(6) 0.0141(5) 0.0074(5) 0.0116(5)
C8 0.0173(6) 0.0287(6) 0.0312(7) 0.0203(6) 0.0103(5) 0.0097(5)
C9 0.0225(6) 0.0298(7) 0.0265(6) 0.0189(6) 0.0127(5) 0.0138(5)
C10 0.0145(5) 0.0165(5) 0.0255(6) 0.0117(5) 0.0045(4) 0.0075(4)
C11 0.0197(6) 0.0189(6) 0.0286(7) 0.0099(5) 0.0012(5) 0.0063(5)
C12 0.0310(7) 0.0213(6) 0.0216(6) 0.0073(5) 0.0033(5) 0.0109(5)
C13 0.0279(6) 0.0230(6) 0.0240(6) 0.0119(5) 0.0106(5) 0.0154(5)
C14 0.0237(6) 0.0290(7) 0.0259(6) 0.0151(6) 0.0060(5) 0.0103(5)
C15 0.0199(6) 0.0205(6) 0.0284(6) 0.0137(5) 0.0078(5) 0.0120(5)
C16 0.0199(6) 0.0199(6) 0.0314(7) 0.0135(5) 0.0077(5) 0.0110(5)
N1 0.0325(6) 0.0349(7) 0.0528(8) 0.0307(6) 0.0230(6) 0.0196(5)
N2 0.0220(6) 0.0272(6) 0.0501(8) 0.0162(6) 0.0015(5) 0.0114(5)
O1 0.0287(5) 0.0238(4) 0.0223(4) 0.0115(4) 0.0082(4) 0.0179(4)
O2 0.0214(4) 0.0206(4) 0.0216(4) 0.0116(4) 0.0079(3) 0.0130(3)
O3 0.0198(4) 0.0271(5) 0.0262(5) 0.0148(4) 0.0062(4) 0.0077(4)
S1 0.01571(15) 0.02265(16) 0.02197(16) 0.00771(13) 0.00434(11) 0.01015(12)

loop_
_atom_type_symbol
_atom_type_description
_atom_type_scat_dispersion_real
_atom_type_scat_dispersion_imag
_atom_type_scat_source
C C 0.0033 0.0016 'International Tables Vol C Tables 4.2.6.8 and 6.1.1.4'
H H 0 0 'International Tables Vol C Tables 4.2.6.8 and 6.1.1.4'
N N 0.0061 0.0033 'International Tables Vol C Tables 4.2.6.8 and 6.1.1.4'
O O 0.0106 0.006 'International Tables Vol C Tables 4.2.6.8 and 6.1.1.4'
S S 0.1246 0.1234 'International Tables Vol C Tables 4.2.6.8 and 6.1.1.4'

loop_
_geom_angle_atom_site_label_1
_geom_angle_atom_site_label_2
_geom_angle_atom_site_label_3
_geom_angle
O2 C1 O1 104.34(9)
O2 C1 C4 112.08(9)
O1 C1 C4 110.58(10)
O2 C1 H1 109.9
O1 C1 H1 109.9
C4 C1 H1 109.9
O2 C2 C10 112.28(9)
O2 C2 C3 100.45(9)
C10 C2 C3 116.24(10)
O2 C2 H2 109.2
C10 C2 H2 109.2
C3 C2 H2 109.2
O1 C3 C15 108.92(10)
O1 C3 C16 111.33(10)
C15 C3 C16 109.85(10)
O1 C3 C2 104.40(9)
C15 C3 C2 112.48(9)
C16 C3 C2 109.77(9)
C5 C4 C9 119.16(12)
C5 C4 C1 119.23(11)
C9 C4 C1 121.61(11)
C4 C5 C6 121.30(11)
C4 C5 H5 119.3
C6 C5 H5 119.3
C5 C6 C7 119.10(11)
C5 C6 H6 120.4
C7 C6 H6 120.4
O3 C7 C6 124.09(11)
O3 C7 C8 115.93(11)
C6 C7 C8 119.98(12)
C9 C8 C7 120.27(11)
C9 C8 H8 119.9
C7 C8 H8 119.9
C8 C9 C4 120.18(11)
C8 C9 H9 119.9
C4 C9 H9 119.9
C11 C10 C2 125.87(11)
C11 C10 S1 111.74(9)
C2 C10 S1 122.26(9)
C10 C11 C12 112.20(11)
C10 C11 H11 123.9
C12 C11 H11 123.9
C13 C12 C11 112.68(12)
C13 C12 H12 123.7
C11 C12 H12 123.7
C12 C13 S1 112.08(10)
C12 C13 H13 124
S1 C13 H13 124
O3 C14 H14A 109.5
O3 C14 H14B 109.5
H14A C14 H14B 109.5
O3 C14 H14C 109.5
H14A C14 H14C 109.5
H14B C14 H14C 109.5
N1 C15 C3 178.56(14)
N2 C16 C3 175.89(13)
C3 O1 C1 107.76(9)
C1 O2 C2 105.35(9)
C7 O3 C14 116.71(10)
C13 S1 C10 91.29(6)

loop_
_geom_bond_atom_site_label_1
_geom_bond_atom_site_label_2
_geom_bond_distance
C1 O2 1.4169(14)
C1 O1 1.4653(14)
C1 C4 1.4885(17)
C1 H1 1
C2 O2 1.4189(14)
C2 C10 1.4835(16)
C2 C3 1.5850(16)
C2 H2 1
C3 O1 1.4091(15)
C3 C15 1.4850(16)
C3 C16 1.4870(16)
C4 C5 1.3863(17)
C4 C9 1.3992(17)
C5 C6 1.3906(18)
C5 H5 0.95
C6 C7 1.3937(17)
C6 H6 0.95
C7 O3 1.3681(15)
C7 C8 1.3983(17)
C8 C9 1.3807(18)
C8 H8 0.95
C9 H9 0.95
C10 C11 1.3658(17)
C10 S1 1.7285(12)
C11 C12 1.4212(19)
C11 H11 0.95
C12 C13 1.3614(19)
C12 H12 0.95
C13 S1 1.7153(13)
C13 H13 0.95
C14 O3 1.4313(16)
C14 H14A 0.98
C14 H14B 0.98
C14 H14C 0.98
C15 N1 1.1391(17)
C16 N2 1.1410(17)

loop_
_geom_torsion_atom_site_label_1
_geom_torsion_atom_site_label_2
_geom_torsion_atom_site_label_3
_geom_torsion_atom_site_label_4
_geom_torsion
O2 C2 C3 O1 25.60(10)
C10 C2 C3 O1 146.97(10)
O2 C2 C3 C15 -92.34(11)
C10 C2 C3 C15 29.03(14)
O2 C2 C3 C16 145.03(9)
C10 C2 C3 C16 -93.60(12)
O2 C1 C4 C5 128.48(11)
O1 C1 C4 C5 -115.56(12)
O2 C1 C4 C9 -51.15(15)
O1 C1 C4 C9 64.82(14)
C9 C4 C5 C6 0.47(18)
C1 C4 C5 C6 -179.16(11)
C4 C5 C6 C7 -0.41(18)
C5 C6 C7 O3 -179.72(11)
C5 C6 C7 C8 0.14(18)
O3 C7 C8 C9 179.94(11)
C6 C7 C8 C9 0.06(18)
C7 C8 C9 C4 -0.01(19)
C5 C4 C9 C8 -0.26(18)
C1 C4 C9 C8 179.37(11)
O2 C2 C10 C11 -157.05(11)
C3 C2 C10 C11 88.09(14)
O2 C2 C10 S1 27.37(13)
C3 C2 C10 S1 -87.49(12)
C2 C10 C11 C12 -176.13(11)
S1 C10 C11 C12 -0.16(14)
C10 C11 C12 C13 -0.03(16)
C11 C12 C13 S1 0.21(15)
C15 C3 O1 C1 118.60(10)
C16 C3 O1 C1 -120.11(10)
C2 C3 O1 C1 -1.75(11)
O2 C1 O1 C3 -23.10(11)
C4 C1 O1 C3 -143.79(9)
O1 C1 O2 C2 41.16(11)
C4 C1 O2 C2 160.85(9)
C10 C2 O2 C1 -164.70(9)
C3 C2 O2 C1 -40.55(10)
C6 C7 O3 C14 2.92(17)
C8 C7 O3 C14 -176.95(11)
C12 C13 S1 C10 -0.25(10)
C11 C10 S1 C13 0.23(10)
C2 C10 S1 C13 176.37(10)
